data_4070665
loop_
_publ_author_name
'Ellul, Charles E.'
'Saker, Olly'
'Mahon, Mary F.'
'Apperley, David C.'
'Whittlesey, Michael K.'

_publ_section_title
;
 Cleavage of Ru3(CO)12by N-Heterocyclic Carbenes: Isolation ofcis-
 andtrans-Ru(NHC)2(CO)3and Reaction with O2To Form Ru(NHC)2(CO)2(CO3)
;
_journal_issue 1
_journal_name_full Organometallics
_journal_page_first 100
_journal_paper_doi 10.1021/om700915t
_journal_volume 27
_journal_year 2008
_chemical_formula_sum 'C22 H34 Cl2 N4 O5 Ru'
_chemical_formula_weight 606.50
_chemical_name_systematic
;
 ?
;
_space_group_IT_number 14
_symmetry_cell_setting monoclinic
_symmetry_space_group_name_Hall '-P 2yn'
_symmetry_space_group_name_H-M 'P 1 21/n 1'
_atom_sites_solution_hydrogens geom
_atom_sites_solution_primary direct
_atom_sites_solution_secondary difmap
_audit_creation_method SHELXL-97
_cell_angle_alpha 90.00
_cell_angle_beta 92.132(1)
_cell_angle_gamma 90.00
_cell_formula_units_Z 4
_cell_length_a 10.2360(1)
_cell_length_b 10.7810(1)
_cell_length_c 25.1870(3)
_cell_measurement_reflns_used 68456
_cell_measurement_temperature 150(2)
_cell_measurement_theta_max 27.485
_cell_measurement_theta_min 2.910
_cell_volume 2777.57(5)
_computing_cell_refinement 'HKL Scalepack (Otwinowski & Minor 1997)'
_computing_data_reduction 'Denzo & Scalepack (Otwinowski & Minor, 1997)'
_computing_molecular_graphics 'ORTEX (P.McArdle, 1995)'
_computing_publication_material 'SHELXL-97/2 (Sheldrick,1997)'
_computing_structure_refinement 'SHELXL-97 (Sheldrick, 1997)'
_computing_structure_solution 'SHELXS-97 (Sheldrick, 1990)'
_diffrn_ambient_temperature 150(2)
_diffrn_measured_fraction_theta_full 0.992
_diffrn_measured_fraction_theta_max 0.992
_diffrn_measurement_device_type KappaCCD
_diffrn_measurement_method KappaCCD
_diffrn_radiation_monochromator graphite
_diffrn_radiation_source 'fine-focus sealed tube'
_diffrn_radiation_type MoK\a
_diffrn_radiation_wavelength 0.71073
_diffrn_reflns_av_R_equivalents 0.0348
_diffrn_reflns_av_sigmaI/netI 0.0260
_diffrn_reflns_limit_h_max 13
_diffrn_reflns_limit_h_min -13
_diffrn_reflns_limit_k_max 13
_diffrn_reflns_limit_k_min -13
_diffrn_reflns_limit_l_max 32
_diffrn_reflns_limit_l_min -32
_diffrn_reflns_number 40649
_diffrn_reflns_theta_full 27.54
_diffrn_reflns_theta_max 27.54
_diffrn_reflns_theta_min 3.62
_exptl_absorpt_coefficient_mu 0.794
_exptl_absorpt_correction_T_max 0.82
_exptl_absorpt_correction_T_min 0.78
_exptl_absorpt_correction_type multi-scan
_exptl_absorpt_process_details
;
 ?
;
_exptl_crystal_colour Colourless
_exptl_crystal_density_diffrn 1.450
_exptl_crystal_density_method 'not measured'
_exptl_crystal_description Parallelepiped
_exptl_crystal_F_000 1248
_exptl_crystal_size_max 0.20
_exptl_crystal_size_mid 0.12
_exptl_crystal_size_min 0.07
_refine_diff_density_max 1.455
_refine_diff_density_min -1.491
_refine_diff_density_rms 0.089
_refine_ls_extinction_coef 0.0012(2)
_refine_ls_extinction_expression Fc^*^=kFc[1+0.001xFc^2^\l^3^/sin(2\q)]^-1/4^
_refine_ls_extinction_method SHELXL
_refine_ls_goodness_of_fit_ref 1.174
_refine_ls_hydrogen_treatment constr
_refine_ls_matrix_type full
_refine_ls_number_parameters 325
_refine_ls_number_reflns 6352
_refine_ls_number_restraints 0
_refine_ls_restrained_S_all 1.174
_refine_ls_R_factor_all 0.0447
_refine_ls_R_factor_gt 0.0390
_refine_ls_shift/su_max 0.001
_refine_ls_shift/su_mean 0.000
_refine_ls_structure_factor_coef Fsqd
_refine_ls_weighting_details 'calc w=1/[\s^2^(Fo^2^)+(0.0000P)^2^+7.9986P] where P=(Fo^2^+2Fc^2^)/3'
_refine_ls_weighting_scheme calc
_refine_ls_wR_factor_gt 0.0870
_refine_ls_wR_factor_ref 0.0895
_reflns_number_gt 5763
_reflns_number_total 6352
_reflns_threshold_expression >2sigma(I)
_cod_data_source_file om700915t-file002.cif
_cod_data_source_block k07mkw6
_cod_depositor_comments
;
The following automatic conversions were performed:

'_symmetry_cell_setting' value 'Monoclinic' changed to 'monoclinic'
according to /home/saulius/struct/CIF-dictionaries/cif_core.dic
dictionary named 'cif_core.dic' version 2.4.1 from
2010-06-29.

'_exptl_absorpt_correction_type' value 'Multi-Scan'
changed to 'multi-scan' according to
/home/saulius/struct/CIF-dictionaries/cif_core.dic dictionary named
'cif_core.dic' version 2.4.1 from 2010-06-29.

Automatic conversion script
Id: cif_fix_values 1715 2011-07-08 13:25:40Z adriana 
;
_cod_original_sg_symbol_H-M P21/n
_cod_database_code 4070665

loop_
_symmetry_equiv_pos_as_xyz
'x, y, z'
'-x+1/2, y+1/2, -z+1/2'
'-x, -y, -z'
'x-1/2, -y-1/2, z-1/2'

loop_
_atom_site_label
_atom_site_type_symbol
_atom_site_fract_x
_atom_site_fract_y
_atom_site_fract_z
_atom_site_U_iso_or_equiv
_atom_site_adp_type
_atom_site_occupancy
_atom_site_symmetry_multiplicity
_atom_site_calc_flag
_atom_site_refinement_flags
_atom_site_disorder_assembly
_atom_site_disorder_group
Ru1 Ru 0.35658(2) 0.43054(2) 0.383855(9) 0.01671(8) Uani 1 1 d . . .
Cl1 Cl 1.0034(2) 0.77798(18) 0.41334(7) 0.1142(7) Uani 1 1 d . A .
Cl2A Cl 0.7987(2) 0.6359(2) 0.44038(10) 0.0640(7) Uani 0.50 1 d P A 1
Cl2B Cl 0.9170(2) 0.5953(2) 0.49497(9) 0.0484(5) Uani 0.50 1 d P A 2
O1 O 0.4405(2) 0.3747(2) 0.49682(9) 0.0351(6) Uani 1 1 d . . .
O2 O 0.3531(3) 0.7068(2) 0.41278(10) 0.0390(6) Uani 1 1 d . . .
O3 O 0.25369(18) 0.46539(18) 0.31174(8) 0.0186(4) Uani 1 1 d . . .
O4 O 0.15027(18) 0.41709(19) 0.38355(8) 0.0199(4) Uani 1 1 d . . .
O5 O 0.0363(2) 0.4367(2) 0.30541(9) 0.0296(5) Uani 1 1 d . . .
N1 N 0.3039(2) 0.1434(2) 0.38604(10) 0.0222(5) Uani 1 1 d . . .
N2 N 0.3795(2) 0.1962(2) 0.31090(9) 0.0195(5) Uani 1 1 d . . .
N3 N 0.6518(2) 0.3624(2) 0.37106(10) 0.0234(5) Uani 1 1 d . . .
N4 N 0.5939(2) 0.5181(2) 0.32203(10) 0.0241(5) Uani 1 1 d . . .
C1 C 0.4115(3) 0.3948(3) 0.45344(12) 0.0239(6) Uani 1 1 d . . .
C2 C 0.3552(3) 0.6050(3) 0.40222(12) 0.0234(6) Uani 1 1 d . . .
C3 C 0.1392(3) 0.4393(3) 0.33227(11) 0.0201(6) Uani 1 1 d . . .
C4 C 0.3469(3) 0.2428(3) 0.35889(11) 0.0183(5) Uani 1 1 d . . .
C5 C 0.3101(3) 0.0365(3) 0.35568(13) 0.0289(7) Uani 1 1 d . . .
H5 H 0.2858 -0.0447 0.3662 0.035 Uiso 1 1 calc R . .
C6 C 0.3571(3) 0.0691(3) 0.30858(12) 0.0271(6) Uani 1 1 d . . .
H6 H 0.3721 0.0158 0.2794 0.033 Uiso 1 1 calc R . .
C7 C 0.2402(3) 0.1483(3) 0.43760(13) 0.0310(7) Uani 1 1 d . . .
H7 H 0.2439 0.2361 0.4504 0.037 Uiso 1 1 calc R . .
C8 C 0.3139(6) 0.0693(4) 0.47814(16) 0.0616(14) Uani 1 1 d . . .
H8A H 0.3136 -0.0172 0.4662 0.092 Uiso 1 1 calc R . .
H8B H 0.2718 0.0751 0.5124 0.092 Uiso 1 1 calc R . .
H8C H 0.4043 0.0988 0.4822 0.092 Uiso 1 1 calc R . .
C9 C 0.0963(4) 0.1125(5) 0.4302(2) 0.0628(14) Uani 1 1 d . . .
H9A H 0.0538 0.1670 0.4037 0.094 Uiso 1 1 calc R . .
H9B H 0.0532 0.1212 0.4641 0.094 Uiso 1 1 calc R . .
H9C H 0.0897 0.0262 0.4182 0.094 Uiso 1 1 calc R . .
C10 C 0.4183(3) 0.2689(3) 0.26433(11) 0.0207(6) Uani 1 1 d . . .
H10 H 0.4301 0.3572 0.2756 0.025 Uiso 1 1 calc R . .
C11 C 0.5478(3) 0.2224(3) 0.24397(13) 0.0293(7) Uani 1 1 d . . .
H11A H 0.6157 0.2289 0.2723 0.044 Uiso 1 1 calc R . .
H11B H 0.5724 0.2728 0.2136 0.044 Uiso 1 1 calc R . .
H11C H 0.5385 0.1356 0.2330 0.044 Uiso 1 1 calc R . .
C12 C 0.3101(3) 0.2642(3) 0.22120(12) 0.0249(6) Uani 1 1 d . . .
H12A H 0.2970 0.1782 0.2095 0.037 Uiso 1 1 calc R . .
H12B H 0.3348 0.3152 0.1910 0.037 Uiso 1 1 calc R . .
H12C H 0.2288 0.2961 0.2354 0.037 Uiso 1 1 calc R . .
C13 C 0.5482(3) 0.4389(3) 0.35902(11) 0.0206(6) Uani 1 1 d . . .
C14 C 0.7603(3) 0.3960(3) 0.34265(13) 0.0290(7) Uani 1 1 d . . .
H14 H 0.8440 0.3578 0.3445 0.035 Uiso 1 1 calc R . .
C15 C 0.7241(3) 0.4923(3) 0.31229(14) 0.0298(7) Uani 1 1 d . . .
H15 H 0.7775 0.5355 0.2884 0.036 Uiso 1 1 calc R . .
C16 C 0.6574(3) 0.2594(3) 0.40989(12) 0.0270(7) Uani 1 1 d . . .
H16 H 0.5675 0.2475 0.4233 0.032 Uiso 1 1 calc R . .
C17 C 0.6984(4) 0.1385(3) 0.38382(14) 0.0366(8) Uani 1 1 d . . .
H17A H 0.6378 0.1196 0.3539 0.055 Uiso 1 1 calc R . .
H17B H 0.6965 0.0711 0.4099 0.055 Uiso 1 1 calc R . .
H17C H 0.7871 0.1473 0.3710 0.055 Uiso 1 1 calc R . .
C18 C 0.7474(4) 0.2941(4) 0.45696(14) 0.0394(8) Uani 1 1 d . . .
H18A H 0.8366 0.3052 0.4449 0.059 Uiso 1 1 calc R . .
H18B H 0.7465 0.2278 0.4836 0.059 Uiso 1 1 calc R . .
H18C H 0.7171 0.3716 0.4727 0.059 Uiso 1 1 calc R . .
C19 C 0.5223(3) 0.6214(3) 0.29542(14) 0.0293(7) Uani 1 1 d . . .
H19 H 0.4293 0.6180 0.3063 0.035 Uiso 1 1 calc R . .
C20 C 0.5794(4) 0.7459(3) 0.31332(18) 0.0430(9) Uani 1 1 d . . .
H20A H 0.5743 0.7536 0.3520 0.064 Uiso 1 1 calc R . .
H20B H 0.5296 0.8133 0.2960 0.064 Uiso 1 1 calc R . .
H20C H 0.6710 0.7509 0.3035 0.064 Uiso 1 1 calc R . .
C21 C 0.5232(4) 0.6070(4) 0.23529(15) 0.0447(9) Uani 1 1 d . . .
H21A H 0.6135 0.6097 0.2237 0.067 Uiso 1 1 calc R . .
H21B H 0.4730 0.6746 0.2184 0.067 Uiso 1 1 calc R . .
H21C H 0.4836 0.5273 0.2251 0.067 Uiso 1 1 calc R . .
C22 C 0.9482(6) 0.6282(5) 0.4183(3) 0.0811(18) Uani 1 1 d . . .
H22A H 0.9474 0.5870 0.3832 0.097 Uiso 0.50 1 calc PR A 1
H22B H 1.0055 0.5803 0.4433 0.097 Uiso 0.50 1 calc PR A 1
H22C H 1.0141 0.5696 0.4052 0.097 Uiso 0.50 1 calc PR A 2
H22D H 0.8660 0.6174 0.3968 0.097 Uiso 0.50 1 calc PR A 2

loop_
_atom_site_aniso_label
_atom_site_aniso_U_11
_atom_site_aniso_U_22
_atom_site_aniso_U_33
_atom_site_aniso_U_23
_atom_site_aniso_U_13
_atom_site_aniso_U_12
Ru1 0.01559(12) 0.01651(12) 0.01820(12) -0.00127(8) 0.00298(8) -0.00148(9)
Cl1 0.190(2) 0.0869(12) 0.0689(10) -0.0140(9) 0.0490(12) -0.0209(13)
Cl2A 0.0592(14) 0.0614(14) 0.0740(15) -0.0273(12) 0.0393(12) -0.0193(11)
Cl2B 0.0446(11) 0.0481(11) 0.0531(11) -0.0057(9) 0.0095(9) -0.0022(9)
O1 0.0420(14) 0.0412(14) 0.0216(11) -0.0001(10) -0.0049(10) -0.0053(11)
O2 0.0588(17) 0.0213(12) 0.0371(13) -0.0061(10) 0.0043(12) 0.0001(11)
O3 0.0147(9) 0.0208(10) 0.0205(9) 0.0025(8) 0.0036(7) -0.0012(8)
O4 0.0158(9) 0.0236(10) 0.0208(9) 0.0015(8) 0.0064(7) -0.0007(8)
O5 0.0169(10) 0.0382(13) 0.0335(12) 0.0042(10) -0.0015(9) -0.0015(9)
N1 0.0262(13) 0.0192(12) 0.0214(12) 0.0007(10) 0.0027(10) -0.0017(10)
N2 0.0219(12) 0.0167(12) 0.0200(11) -0.0014(9) 0.0021(9) 0.0015(9)
N3 0.0162(12) 0.0256(13) 0.0284(13) -0.0002(10) 0.0031(10) -0.0011(10)
N4 0.0172(12) 0.0255(13) 0.0300(13) 0.0028(11) 0.0056(10) -0.0030(10)
C1 0.0223(14) 0.0225(15) 0.0271(15) -0.0037(12) 0.0033(12) -0.0035(12)
C2 0.0238(15) 0.0239(16) 0.0224(14) -0.0008(12) 0.0016(11) -0.0017(12)
C3 0.0184(13) 0.0150(13) 0.0273(14) 0.0003(11) 0.0056(11) -0.0003(11)
C4 0.0155(13) 0.0202(14) 0.0192(13) 0.0002(11) 0.0010(10) 0.0006(10)
C5 0.0424(19) 0.0144(14) 0.0296(16) 0.0000(12) -0.0008(14) -0.0046(13)
C6 0.0373(17) 0.0186(14) 0.0255(15) -0.0023(12) -0.0004(13) 0.0009(13)
C7 0.0416(19) 0.0267(16) 0.0252(15) 0.0018(13) 0.0104(14) -0.0076(14)
C8 0.107(4) 0.050(3) 0.0282(19) 0.0160(18) 0.012(2) 0.019(3)
C9 0.054(3) 0.070(3) 0.067(3) -0.020(2) 0.032(2) -0.035(2)
C10 0.0205(14) 0.0212(14) 0.0209(13) -0.0009(11) 0.0055(11) 0.0010(11)
C11 0.0245(15) 0.0362(18) 0.0275(15) -0.0035(13) 0.0074(12) 0.0038(14)
C12 0.0263(15) 0.0247(15) 0.0237(14) -0.0009(12) -0.0002(12) 0.0022(12)
C13 0.0154(13) 0.0210(14) 0.0254(14) -0.0023(11) 0.0016(10) -0.0034(11)
C14 0.0155(14) 0.0346(18) 0.0372(17) -0.0008(14) 0.0053(12) -0.0022(12)
C15 0.0175(14) 0.0342(18) 0.0384(18) 0.0008(14) 0.0077(13) -0.0054(13)
C16 0.0218(15) 0.0300(17) 0.0290(16) 0.0026(13) -0.0002(12) 0.0026(12)
C17 0.041(2) 0.0319(19) 0.0368(18) 0.0040(15) -0.0011(15) 0.0060(15)
C18 0.038(2) 0.047(2) 0.0327(18) -0.0008(16) -0.0071(15) 0.0031(17)
C19 0.0219(15) 0.0264(16) 0.0398(18) 0.0106(14) 0.0053(13) -0.0031(13)
C20 0.0336(19) 0.0279(18) 0.068(3) 0.0064(18) 0.0080(18) -0.0062(15)
C21 0.047(2) 0.047(2) 0.040(2) 0.0163(18) 0.0067(17) 0.0021(18)
C22 0.067(3) 0.067(4) 0.109(5) -0.045(3) 0.010(3) 0.010(3)

loop_
_atom_type_symbol
_atom_type_description
_atom_type_scat_dispersion_real
_atom_type_scat_dispersion_imag
_atom_type_scat_source
C C 0.0033 0.0016 'International Tables Vol C Tables 4.2.6.8 and 6.1.1.4'
H H 0.0000 0.0000 'International Tables Vol C Tables 4.2.6.8 and 6.1.1.4'
O O 0.0106 0.0060 'International Tables Vol C Tables 4.2.6.8 and 6.1.1.4'
N N 0.0061 0.0033 'International Tables Vol C Tables 4.2.6.8 and 6.1.1.4'
Ru Ru -1.2594 0.8363 'International Tables Vol C Tables 4.2.6.8 and 6.1.1.4'
Cl Cl 0.1484 0.1585 'International Tables Vol C Tables 4.2.6.8 and 6.1.1.4'

loop_
_geom_angle_atom_site_label_1
_geom_angle_atom_site_label_2
_geom_angle_atom_site_label_3
_geom_angle
C1 Ru1 C2 88.90(13)
C1 Ru1 C13 92.10(12)
C2 Ru1 C13 92.58(12)
C1 Ru1 O3 167.48(10)
C2 Ru1 O3 91.43(10)
C13 Ru1 O3 100.38(9)
C1 Ru1 O4 104.82(11)
C2 Ru1 O4 92.94(11)
C13 Ru1 O4 162.28(9)
O3 Ru1 O4 62.66(7)
C1 Ru1 C4 95.20(12)
C2 Ru1 C4 175.46(12)
C13 Ru1 C4 89.21(11)
O3 Ru1 C4 84.14(9)
O4 Ru1 C4 84.15(9)
C1 Ru1 C3 135.96(11)
C2 Ru1 C3 94.15(11)
C13 Ru1 C3 131.49(10)
O3 Ru1 C3 31.55(8)
O4 Ru1 C3 31.19(8)
C4 Ru1 C3 81.55(10)
C3 O3 Ru1 92.67(16)
C3 O4 Ru1 92.31(15)
C4 N1 C5 110.9(2)
C4 N1 C7 125.4(3)
C5 N1 C7 123.1(3)
C4 N2 C6 110.8(2)
C4 N2 C10 126.2(2)
C6 N2 C10 122.6(2)
C13 N3 C14 110.9(3)
C13 N3 C16 127.5(2)
C14 N3 C16 121.6(3)
C13 N4 C15 110.6(3)
C13 N4 C19 127.3(2)
C15 N4 C19 122.1(3)
O1 C1 Ru1 177.2(3)
O2 C2 Ru1 179.3(3)
O5 C3 O4 125.2(3)
O5 C3 O3 122.7(3)
O4 C3 O3 112.1(2)
O5 C3 Ru1 175.8(2)
O4 C3 Ru1 56.50(13)
O3 C3 Ru1 55.78(13)
N1 C4 N2 104.6(2)
N1 C4 Ru1 128.2(2)
N2 C4 Ru1 127.2(2)
C6 C5 N1 107.1(3)
C5 C6 N2 106.6(3)
N1 C7 C8 110.4(3)
N1 C7 C9 109.9(3)
C8 C7 C9 113.3(4)
N2 C10 C11 110.8(2)
N2 C10 C12 109.8(2)
C11 C10 C12 111.6(2)
N4 C13 N3 104.3(2)
N4 C13 Ru1 125.8(2)
N3 C13 Ru1 129.7(2)
C15 C14 N3 106.7(3)
C14 C15 N4 107.6(3)
N3 C16 C18 109.8(3)
N3 C16 C17 111.2(3)
C18 C16 C17 112.1(3)
N4 C19 C21 110.6(3)
N4 C19 C20 110.5(3)
C21 C19 C20 111.5(3)
Cl2A C22 Cl1 106.8(3)
Cl2A C22 Cl2B 60.0(2)
Cl1 C22 Cl2B 107.6(3)

loop_
_geom_bond_atom_site_label_1
_geom_bond_atom_site_label_2
_geom_bond_distance
Ru1 C1 1.861(3)
Ru1 C2 1.937(3)
Ru1 C13 2.083(3)
Ru1 O3 2.0992(19)
Ru1 O4 2.1165(19)
Ru1 C4 2.121(3)
Ru1 C3 2.536(3)
Cl1 C22 1.717(6)
Cl2A C22 1.649(6)
Cl2B C22 2.000(7)
O1 C1 1.142(4)
O2 C2 1.130(4)
O3 C3 1.328(3)
O4 C3 1.314(3)
O5 C3 1.231(4)
N1 C4 1.353(4)
N1 C5 1.386(4)
N1 C7 1.476(4)
N2 C4 1.362(4)
N2 C6 1.389(4)
N2 C10 1.478(4)
N3 C13 1.369(4)
N3 C14 1.391(4)
N3 C16 1.479(4)
N4 C13 1.360(4)
N4 C15 1.392(4)
N4 C19 1.480(4)
C5 C6 1.344(4)
C7 C8 1.510(5)
C7 C9 1.527(5)
C10 C11 1.523(4)
C10 C12 1.523(4)
C14 C15 1.334(5)
C16 C18 1.521(4)
C16 C17 1.525(5)
C19 C21 1.523(5)
C19 C20 1.526(5)
